data_7052727
loop_
_publ_author_name
'Rose, Eric'
'Dubarle-Offner, Julien'
'Rose-Munch, Fran\,coise'
'G\'erard, H\'el\`ene'

_publ_section_title
;
 A combined experimental--theoretical study on the
 lithiation/electrophilic quench reaction of benzylic position of
 (\h5-tetramethylcyclohexadienyl)-Mn(CO)3
;
_journal_issue 10
_journal_name_full 'New Journal of Chemistry'
_journal_page_first 2375
_journal_paper_doi 10.1039/c1nj20178f
_journal_volume 35
_journal_year 2011
_chemical_formula_moiety 'C13 H15 Mn1 O3'
_chemical_formula_sum 'C13 H15 Mn O3'
_chemical_formula_weight 274.19
_chemical_name_systematic
;
?
;
_space_group_IT_number 14
_symmetry_cell_setting monoclinic
_symmetry_Int_Tables_number 14
_symmetry_space_group_name_Hall '-P 2ybc'
_symmetry_space_group_name_H-M 'P 1 21/c 1'
_atom_sites_solution_hydrogens geom
_atom_sites_solution_primary direct
_atom_sites_solution_secondary difmap
_audit_creation_method SHELXL-97
_cell_angle_alpha 90.00
_cell_angle_beta 108.932(7)
_cell_angle_gamma 90.00
_cell_formula_units_Z 4
_cell_length_a 11.8868(10)
_cell_length_b 9.2279(9)
_cell_length_c 12.5852(7)
_cell_measurement_reflns_used 157
_cell_measurement_temperature 200(2)
_cell_measurement_theta_max 24
_cell_measurement_theta_min 4
_cell_volume 1305.80(19)
_computing_cell_refinement 'Dirax/lsq (Duisenberg & Schreurs, 1989-2000)'
_computing_data_collection 'Collect (Nonius BV, 1997-2000)'
_computing_data_reduction 'EvalCCD (Duisenberg & Schreurs 1990-2000)'
_computing_molecular_graphics 'DIAMOND (Brandenburg, 1999)'
_computing_publication_material 'WinGX publication routines (Farrugia, 1999)'
_computing_structure_refinement 'SHELXL-97 (Sheldrick, 2008)'
_computing_structure_solution 'SIR-92 (Giacovazzo, 1993)'
_diffrn_ambient_temperature 200(2)
_diffrn_detector_area_resol_mean 9
_diffrn_measured_fraction_theta_full 0.994
_diffrn_measured_fraction_theta_max 0.994
_diffrn_measurement_device_type KappaCCD
_diffrn_measurement_method 'CCD rotation images, thick slices'
_diffrn_radiation_monochromator graphite
_diffrn_radiation_source 'fine-focus sealed tube'
_diffrn_radiation_type MoK\a
_diffrn_radiation_wavelength 0.71073
_diffrn_reflns_av_R_equivalents 0.0303
_diffrn_reflns_av_sigmaI/netI 0.0438
_diffrn_reflns_limit_h_max 13
_diffrn_reflns_limit_h_min -16
_diffrn_reflns_limit_k_max 8
_diffrn_reflns_limit_k_min -12
_diffrn_reflns_limit_l_max 17
_diffrn_reflns_limit_l_min -17
_diffrn_reflns_number 10505
_diffrn_reflns_theta_full 30.00
_diffrn_reflns_theta_max 30.00
_diffrn_reflns_theta_min 3.62
_exptl_absorpt_coefficient_mu 1.004
_exptl_absorpt_correction_T_max 0.904
_exptl_absorpt_correction_T_min 0.529
_exptl_absorpt_correction_type multi-scan
_exptl_absorpt_process_details
;
R.H. Blessing, Acta Cryst. (1995), A51, 33-38
;
_exptl_crystal_colour yellow
_exptl_crystal_density_diffrn 1.395
_exptl_crystal_density_method 'not measured'
_exptl_crystal_description plate
_exptl_crystal_F_000 568
_exptl_crystal_size_max 0.3
_exptl_crystal_size_mid 0.15
_exptl_crystal_size_min 0.1
_refine_diff_density_max 0.297
_refine_diff_density_min -0.234
_refine_diff_density_rms 0.056
_refine_ls_extinction_method none
_refine_ls_goodness_of_fit_ref 1.045
_refine_ls_hydrogen_treatment constr
_refine_ls_matrix_type full
_refine_ls_number_parameters 158
_refine_ls_number_reflns 3772
_refine_ls_number_restraints 0
_refine_ls_restrained_S_all 1.045
_refine_ls_R_factor_all 0.0593
_refine_ls_R_factor_gt 0.0333
_refine_ls_shift/su_max 0.001
_refine_ls_shift/su_mean 0.000
_refine_ls_structure_factor_coef Fsqd
_refine_ls_weighting_details 'calc w=1/[\s^2^(Fo^2^)+(0.0356P)^2^+0.1675P] where P=(Fo^2^+2Fc^2^)/3'
_refine_ls_weighting_scheme calc
_refine_ls_wR_factor_gt 0.0727
_refine_ls_wR_factor_ref 0.0801
_reflns_number_gt 2731
_reflns_number_total 3772
_reflns_threshold_expression >2\s(I)
_cod_data_source_file c1nj20178f.txt
_cod_data_source_block jdo-tetrah
_cod_original_cell_volume 1305.80(18)
_cod_original_sg_symbol_H-M 'P 21/c'
_cod_database_code 7052727

loop_
_symmetry_equiv_pos_as_xyz
'x, y, z'
'-x, y+1/2, -z+1/2'
'-x, -y, -z'
'x, -y-1/2, z-1/2'

loop_
_atom_site_label
_atom_site_type_symbol
_atom_site_fract_x
_atom_site_fract_y
_atom_site_fract_z
_atom_site_U_iso_or_equiv
_atom_site_adp_type
_atom_site_occupancy
_atom_site_symmetry_multiplicity
_atom_site_calc_flag
_atom_site_refinement_flags
Mn1 Mn 0.22784(2) 0.23715(2) 0.878368(18) 0.02329(8) Uani 1 1 d .
O1 O 0.40031(13) 0.39712(18) 1.06008(11) 0.0609(4) Uani 1 1 d .
O2 O 0.01115(13) 0.32987(19) 0.92338(12) 0.0604(4) Uani 1 1 d .
O3 O 0.22740(11) -0.02792(14) 1.00792(10) 0.0414(3) Uani 1 1 d .
C1 C 0.25028(15) 0.41277(17) 0.76616(13) 0.0290(4) Uani 1 1 d .
C2 C 0.15394(14) 0.32390(18) 0.71123(13) 0.0277(3) Uani 1 1 d .
C3 C 0.17353(14) 0.17305(18) 0.70789(12) 0.0258(3) Uani 1 1 d .
H3 H 0.1095 0.1111 0.6693 0.031 Uiso 1 1 calc R
C4 C 0.28787(14) 0.11327(17) 0.76163(13) 0.0253(3) Uani 1 1 d .
C5 C 0.38057(14) 0.20731(18) 0.81383(13) 0.0261(3) Uani 1 1 d .
C6 C 0.37211(14) 0.36114(17) 0.77199(13) 0.0282(3) Uani 1 1 d .
H6A H 0.4343 0.4221 0.8243 0.034 Uiso 1 1 calc R
H6B H 0.3819 0.3649 0.6969 0.034 Uiso 1 1 calc R
C7 C 0.23568(19) 0.57165(19) 0.78219(17) 0.0452(5) Uani 1 1 d .
H7A H 0.2336 0.6238 0.7138 0.068 Uiso 1 1 calc R
H7B H 0.3027 0.6067 0.8454 0.068 Uiso 1 1 calc R
H7C H 0.1612 0.5884 0.7979 0.068 Uiso 1 1 calc R
C8 C 0.50277(15) 0.1549(2) 0.87847(16) 0.0401(4) Uani 1 1 d .
H8A H 0.4973 0.0609 0.9127 0.060 Uiso 1 1 calc R
H8B H 0.5415 0.2250 0.9375 0.060 Uiso 1 1 calc R
H8C H 0.5496 0.1445 0.8276 0.060 Uiso 1 1 calc R
C9 C 0.02941(16) 0.3810(2) 0.65943(15) 0.0423(5) Uani 1 1 d .
H9A H 0.0133 0.4542 0.7090 0.063 Uiso 1 1 calc R
H9B H -0.0275 0.3011 0.6491 0.063 Uiso 1 1 calc R
H9C H 0.0214 0.4249 0.5864 0.063 Uiso 1 1 calc R
C10 C 0.30124(17) -0.04869(18) 0.76334(16) 0.0386(4) Uani 1 1 d .
H10A H 0.3350 -0.0783 0.7052 0.058 Uiso 1 1 calc R
H10B H 0.2232 -0.0941 0.7488 0.058 Uiso 1 1 calc R
H10C H 0.3543 -0.0793 0.8371 0.058 Uiso 1 1 calc R
C11 C 0.33040(16) 0.3345(2) 0.99112(14) 0.0366(4) Uani 1 1 d .
C12 C 0.09521(16) 0.2933(2) 0.90595(15) 0.0367(4) Uani 1 1 d .
C13 C 0.22791(13) 0.07465(19) 0.95691(13) 0.0282(3) Uani 1 1 d .

loop_
_atom_site_aniso_label
_atom_site_aniso_U_11
_atom_site_aniso_U_22
_atom_site_aniso_U_33
_atom_site_aniso_U_23
_atom_site_aniso_U_13
_atom_site_aniso_U_12
Mn1 0.02372(12) 0.02442(14) 0.02167(12) -0.00053(10) 0.00727(9) -0.00108(10)
O1 0.0680(10) 0.0767(11) 0.0376(7) -0.0235(7) 0.0164(7) -0.0379(9)
O2 0.0478(9) 0.0884(12) 0.0536(9) 0.0106(9) 0.0282(7) 0.0262(8)
O3 0.0398(7) 0.0408(8) 0.0391(7) 0.0153(6) 0.0066(6) -0.0041(6)
C1 0.0382(9) 0.0210(8) 0.0301(8) 0.0030(7) 0.0143(7) 0.0029(7)
C2 0.0289(8) 0.0307(9) 0.0235(7) 0.0059(7) 0.0086(6) 0.0050(7)
C3 0.0256(8) 0.0276(8) 0.0230(7) -0.0016(7) 0.0063(6) -0.0039(7)
C4 0.0318(8) 0.0208(8) 0.0253(7) -0.0012(6) 0.0122(7) 0.0003(6)
C5 0.0246(8) 0.0266(8) 0.0276(7) 0.0007(6) 0.0091(6) 0.0012(6)
C6 0.0299(8) 0.0235(8) 0.0313(8) -0.0013(7) 0.0102(7) -0.0054(7)
C7 0.0626(13) 0.0235(9) 0.0539(12) -0.0009(9) 0.0250(10) 0.0033(9)
C8 0.0267(9) 0.0457(12) 0.0453(10) 0.0057(9) 0.0081(8) 0.0050(8)
C9 0.0343(9) 0.0518(12) 0.0391(9) 0.0126(9) 0.0095(8) 0.0139(9)
C10 0.0501(11) 0.0217(9) 0.0475(10) -0.0016(8) 0.0205(9) 0.0029(8)
C11 0.0436(10) 0.0404(11) 0.0294(8) -0.0050(8) 0.0167(8) -0.0113(9)
C12 0.0381(10) 0.0440(11) 0.0300(8) 0.0039(8) 0.0140(8) 0.0064(8)
C13 0.0213(8) 0.0354(10) 0.0250(7) -0.0006(7) 0.0036(6) -0.0034(7)

loop_
_atom_type_symbol
_atom_type_description
_atom_type_scat_dispersion_real
_atom_type_scat_dispersion_imag
_atom_type_scat_source
C C 0.0033 0.0016 'International Tables Vol C Tables 4.2.6.8 and 6.1.1.4'
H H 0.0000 0.0000 'International Tables Vol C Tables 4.2.6.8 and 6.1.1.4'
O O 0.0106 0.0060 'International Tables Vol C Tables 4.2.6.8 and 6.1.1.4'
Mn Mn 0.3368 0.7283 'International Tables Vol C Tables 4.2.6.8 and 6.1.1.4'

loop_
_geom_angle_atom_site_label_1
_geom_angle_atom_site_label_2
_geom_angle_atom_site_label_3
_geom_angle
C11 Mn1 C13 95.99(8)
C11 Mn1 C12 96.73(9)
C13 Mn1 C12 88.74(8)
C11 Mn1 C3 148.50(7)
C13 Mn1 C3 105.69(7)
C12 Mn1 C3 106.17(7)
C11 Mn1 C2 123.14(8)
C13 Mn1 C2 140.82(7)
C12 Mn1 C2 88.64(7)
C3 Mn1 C2 38.69(6)
C11 Mn1 C4 121.10(7)
C13 Mn1 C4 89.50(7)
C12 Mn1 C4 142.09(8)
C3 Mn1 C4 38.77(6)
C2 Mn1 C4 69.64(6)
C11 Mn1 C1 86.93(7)
C13 Mn1 C1 168.58(7)
C12 Mn1 C1 101.91(7)
C3 Mn1 C1 67.62(6)
C2 Mn1 C1 37.16(6)
C4 Mn1 C1 79.58(6)
C11 Mn1 C5 85.70(7)
C13 Mn1 C5 104.00(7)
C12 Mn1 C5 166.75(7)
C3 Mn1 C5 67.24(6)
C2 Mn1 C5 79.20(6)
C4 Mn1 C5 36.83(6)
C1 Mn1 C5 65.13(6)
C2 C1 C7 121.98(16)
C2 C1 C6 117.42(14)
C7 C1 C6 117.09(15)
C2 C1 Mn1 68.76(9)
C7 C1 Mn1 125.83(12)
C6 C1 Mn1 92.88(10)
C1 C2 C3 118.46(14)
C1 C2 C9 122.82(16)
C3 C2 C9 118.67(15)
C1 C2 Mn1 74.07(9)
C3 C2 Mn1 69.16(9)
C9 C2 Mn1 125.81(11)
C2 C3 C4 120.67(14)
C2 C3 Mn1 72.15(9)
C4 C3 Mn1 72.25(9)
C2 C3 H3 119.7
C4 C3 H3 119.7
Mn1 C3 H3 128.1
C5 C4 C3 118.22(14)
C5 C4 C10 123.42(15)
C3 C4 C10 118.31(15)
C5 C4 Mn1 74.56(9)
C3 C4 Mn1 68.98(9)
C10 C4 Mn1 125.04(11)
C4 C5 C8 122.45(15)
C4 C5 C6 118.09(14)
C8 C5 C6 115.95(14)
C4 C5 Mn1 68.61(9)
C8 C5 Mn1 127.04(12)
C6 C5 Mn1 92.35(9)
C1 C6 C5 105.65(13)
C1 C6 H6A 110.6
C5 C6 H6A 110.6
C1 C6 H6B 110.6
C5 C6 H6B 110.6
H6A C6 H6B 108.7
C1 C7 H7A 109.5
C1 C7 H7B 109.5
H7A C7 H7B 109.5
C1 C7 H7C 109.5
H7A C7 H7C 109.5
H7B C7 H7C 109.5
C5 C8 H8A 109.5
C5 C8 H8B 109.5
H8A C8 H8B 109.5
C5 C8 H8C 109.5
H8A C8 H8C 109.5
H8B C8 H8C 109.5
C2 C9 H9A 109.5
C2 C9 H9B 109.5
H9A C9 H9B 109.5
C2 C9 H9C 109.5
H9A C9 H9C 109.5
H9B C9 H9C 109.5
C4 C10 H10A 109.5
C4 C10 H10B 109.5
H10A C10 H10B 109.5
C4 C10 H10C 109.5
H10A C10 H10C 109.5
H10B C10 H10C 109.5
O1 C11 Mn1 176.27(15)
O2 C12 Mn1 179.54(19)
O3 C13 Mn1 179.11(15)

loop_
_geom_bond_atom_site_label_1
_geom_bond_atom_site_label_2
_geom_bond_distance
Mn1 C11 1.7844(18)
Mn1 C13 1.7958(17)
Mn1 C12 1.7970(19)
Mn1 C3 2.1145(15)
Mn1 C2 2.1536(15)
Mn1 C4 2.1575(15)
Mn1 C1 2.2218(16)
Mn1 C5 2.2335(16)
O1 C11 1.145(2)
O2 C12 1.142(2)
O3 C13 1.1448(19)
C1 C2 1.396(2)
C1 C7 1.498(2)
C1 C6 1.504(2)
C2 C3 1.414(2)
C2 C9 1.506(2)
C3 C4 1.419(2)
C3 H3 0.9500
C4 C5 1.389(2)
C4 C10 1.502(2)
C5 C8 1.496(2)
C5 C6 1.506(2)
C6 H6A 0.9900
C6 H6B 0.9900
C7 H7A 0.9800
C7 H7B 0.9800
C7 H7C 0.9800
C8 H8A 0.9800
C8 H8B 0.9800
C8 H8C 0.9800
C9 H9A 0.9800
C9 H9B 0.9800
C9 H9C 0.9800
C10 H10A 0.9800
C10 H10B 0.9800
C10 H10C 0.9800
